data_7052337
loop_
_publ_author_name
'Dechambenoit, Pierre'
'Ferlay, Sylvie'
'Hosseini, Mir Wais'
'Planeix, Jean-Marc'
'Kyritsakas, Nathalie'

_publ_section_title
;
 Molecular tectonics: control of packing of hybrid 1-D and 2-D H-bonded
 molecular networks formed between bisamidinium dication and
 cyanometallate anions
;
_journal_issue 10
_journal_name_full 'New Journal of Chemistry'
_journal_page_first 1403
_journal_paper_doi 10.1039/b606265m
_journal_volume 30
_journal_year 2006
_chemical_formula_moiety 'C26 H44 N4, C4 N4 Pd'
_chemical_formula_sum 'C30 H44 N8 Pd'
_chemical_formula_weight 623.13
_chemical_name_systematic
;
?
;
_space_group_IT_number 2
_symmetry_cell_setting triclinic
_symmetry_space_group_name_Hall '-P 1'
_symmetry_space_group_name_H-M 'P -1'
_atom_sites_solution_hydrogens geom
_atom_sites_solution_primary direct
_atom_sites_solution_secondary difmap
_audit_creation_method SHELXL-97
_cell_angle_alpha 70.10(3)
_cell_angle_beta 85.07(3)
_cell_angle_gamma 85.64(3)
_cell_formula_units_Z 1
_cell_length_a 8.2700(17)
_cell_length_b 9.5086(19)
_cell_length_c 10.937(2)
_cell_measurement_temperature 173(2)
_cell_volume 804.7(3)
_computing_cell_refinement 'Bruker XSCANS'
_computing_data_collection 'Bruker XSCANS'
_computing_data_reduction 'Bruker SHELXTL'
_computing_molecular_graphics 'Bruker SHELXTL'
_computing_publication_material 'Bruker SHELXTL'
_computing_structure_refinement 'SHELXL-97 (Sheldrick, 1997)'
_computing_structure_solution 'SHELXS-97 (Sheldrick, 1990)'
_diffrn_ambient_temperature 173(2)
_diffrn_measured_fraction_theta_full 0.977
_diffrn_measured_fraction_theta_max 0.977
_diffrn_measurement_device_type 'CCD area detector'
_diffrn_measurement_method 'phi and omega scans'
_diffrn_radiation_monochromator graphite
_diffrn_radiation_source 'fine-focus sealed tube'
_diffrn_radiation_type MoK\a
_diffrn_radiation_wavelength 0.71073
_diffrn_reflns_av_R_equivalents 0.0288
_diffrn_reflns_av_sigmaI/netI 0.0412
_diffrn_reflns_limit_h_max 11
_diffrn_reflns_limit_h_min -11
_diffrn_reflns_limit_k_max 13
_diffrn_reflns_limit_k_min -12
_diffrn_reflns_limit_l_max 15
_diffrn_reflns_limit_l_min -15
_diffrn_reflns_number 9334
_diffrn_reflns_theta_full 30.07
_diffrn_reflns_theta_max 30.07
_diffrn_reflns_theta_min 1.98
_exptl_absorpt_coefficient_mu 0.608
_exptl_absorpt_correction_T_max 0.9761
_exptl_absorpt_correction_T_min 0.9703
_exptl_absorpt_correction_type multi-scan
_exptl_absorpt_process_details sadabs
_exptl_crystal_colour colorless
_exptl_crystal_density_diffrn 1.286
_exptl_crystal_density_meas ?
_exptl_crystal_density_method 'not measured'
_exptl_crystal_description prism
_exptl_crystal_F_000 326
_exptl_crystal_size_max 0.05
_exptl_crystal_size_mid 0.05
_exptl_crystal_size_min 0.04
_refine_diff_density_max 1.228
_refine_diff_density_min -0.821
_refine_diff_density_rms 0.085
_refine_ls_extinction_method none
_refine_ls_goodness_of_fit_ref 1.086
_refine_ls_hydrogen_treatment riding
_refine_ls_matrix_type full
_refine_ls_number_parameters 180
_refine_ls_number_reflns 4619
_refine_ls_number_restraints 0
_refine_ls_restrained_S_all 1.086
_refine_ls_R_factor_all 0.0323
_refine_ls_R_factor_gt 0.0299
_refine_ls_shift/su_max 0.000
_refine_ls_shift/su_mean 0.000
_refine_ls_structure_factor_coef Fsqd
_refine_ls_weighting_details 'calc w=1/[\s^2^(Fo^2^)+(0.0447P)^2^+0.2441P] where P=(Fo^2^+2Fc^2^)/3'
_refine_ls_weighting_scheme calc
_refine_ls_wR_factor_gt 0.0768
_refine_ls_wR_factor_ref 0.0848
_reflns_number_gt 4428
_reflns_number_total 4619
_reflns_threshold_expression >2sigma(I)
_cod_data_source_file b606265m.txt
_cod_data_source_block e321a
_cod_depositor_comments
;
The following automatic conversions were performed:
'_symmetry_cell_setting' value 'Triclinic' changed to 'triclinic'
according to '/home/saulius/struct/CIF-dictionaries/cif_core.dic'
dictionary named 'cif_core.dic' version 2.4.1 from 2010-06-29.

Automatic conversion script
Id: cif_fix_enum 1527 2010-12-29 10:47:43Z saulius 

The following automatic conversions were performed:

'_exptl_crystal_density_meas' value 'none' was changed to '?' - the
value is perceived as not measured.

Automatic conversion script
Id: cif_fix_values 3008 2015-01-20 13:52:24Z robertas 
;
_cod_original_sg_symbol_H-M P-1
_cod_database_code 7052337

loop_
_symmetry_equiv_pos_as_xyz
'x, y, z'
'-x, -y, -z'

loop_
_atom_site_label
_atom_site_type_symbol
_atom_site_fract_x
_atom_site_fract_y
_atom_site_fract_z
_atom_site_U_iso_or_equiv
_atom_site_adp_type
_atom_site_occupancy
_atom_site_symmetry_multiplicity
_atom_site_calc_flag
_atom_site_refinement_flags
_atom_site_disorder_assembly
_atom_site_disorder_group
C1 C 0.6396(2) 0.30273(19) 0.86529(16) 0.0199(3) Uani 1 1 d . . .
N1 N 0.6657(2) 0.16064(17) 0.93465(14) 0.0226(3) Uani 1 1 d . . .
H1 H 0.6340 0.1299 1.0180 0.027 Uiso 1 1 calc R . .
C2 C 0.7458(2) 0.05134(19) 0.87827(16) 0.0221(3) Uani 1 1 d . . .
H2A H 0.6624 -0.0024 0.8544 0.026 Uiso 1 1 calc R . .
H2B H 0.8120 -0.0232 0.9439 0.026 Uiso 1 1 calc R . .
C3 C 0.8550(2) 0.12923(19) 0.75698(16) 0.0198(3) Uani 1 1 d . . .
C4 C 0.7474(2) 0.25595(19) 0.66881(16) 0.0210(3) Uani 1 1 d . . .
H4A H 0.8132 0.3144 0.5905 0.025 Uiso 1 1 calc R . .
H4B H 0.6589 0.2126 0.6399 0.025 Uiso 1 1 calc R . .
N2 N 0.67783(18) 0.35502(16) 0.73941(14) 0.0206(3) Uani 1 1 d . . .
H2 H 0.6614 0.4512 0.6967 0.025 Uiso 1 1 calc R . .
C5 C 0.9094(2) 0.0167(2) 0.68562(18) 0.0258(4) Uani 1 1 d . . .
H5A H 0.8155 0.0017 0.6418 0.031 Uiso 1 1 calc R . .
H5B H 0.9945 0.0620 0.6170 0.031 Uiso 1 1 calc R . .
C6 C 0.9754(3) -0.1370(2) 0.7713(2) 0.0321(4) Uani 1 1 d . . .
H6A H 1.0647 -0.1233 0.8204 0.038 Uiso 1 1 calc R . .
H6B H 0.8880 -0.1877 0.8352 0.038 Uiso 1 1 calc R . .
C7 C 1.0386(4) -0.2361(3) 0.6909(3) 0.0460(6) Uani 1 1 d . . .
H7A H 0.9501 -0.2512 0.6432 0.069 Uiso 1 1 calc R . .
H7B H 1.0793 -0.3332 0.7491 0.069 Uiso 1 1 calc R . .
H7C H 1.1268 -0.1873 0.6289 0.069 Uiso 1 1 calc R . .
C8 C 1.0018(2) 0.1914(2) 0.79708(18) 0.0240(3) Uani 1 1 d . . .
H8A H 0.9622 0.2354 0.8648 0.029 Uiso 1 1 calc R . .
H8B H 1.0784 0.1062 0.8376 0.029 Uiso 1 1 calc R . .
C9 C 1.0963(3) 0.3089(3) 0.6892(2) 0.0365(5) Uani 1 1 d . . .
H9A H 1.1312 0.2692 0.6179 0.044 Uiso 1 1 calc R . .
H9B H 1.0244 0.3993 0.6533 0.044 Uiso 1 1 calc R . .
C10 C 1.2453(3) 0.3518(3) 0.7392(3) 0.0466(6) Uani 1 1 d . . .
H10A H 1.2114 0.3888 0.8113 0.070 Uiso 1 1 calc R . .
H10B H 1.3003 0.4305 0.6686 0.070 Uiso 1 1 calc R . .
H10C H 1.3200 0.2638 0.7698 0.070 Uiso 1 1 calc R . .
C11 C 0.5669(2) 0.40568(19) 0.93395(16) 0.0199(3) Uani 1 1 d . . .
C12 C 0.4405(2) 0.35886(19) 1.02905(18) 0.0235(3) Uani 1 1 d . . .
H12 H 0.4001 0.2622 1.0486 0.028 Uiso 1 1 calc R . .
C13 C 0.6266(2) 0.5472(2) 0.90454(17) 0.0233(3) Uani 1 1 d . . .
H13 H 0.7126 0.5794 0.8395 0.028 Uiso 1 1 calc R . .
Pd1 Pd 0.5000 0.0000 0.5000 0.01986(7) Uani 1 2 d S . .
C14 C 0.4354(3) 0.2183(2) 0.44472(17) 0.0275(4) Uani 1 1 d . . .
N3 N 0.3976(3) 0.3436(2) 0.41241(18) 0.0392(4) Uani 1 1 d . . .
C15 C 0.5799(2) 0.0251(2) 0.31699(17) 0.0244(3) Uani 1 1 d . . .
N4 N 0.6218(2) 0.0400(2) 0.21079(16) 0.0322(4) Uani 1 1 d . . .

loop_
_atom_site_aniso_label
_atom_site_aniso_U_11
_atom_site_aniso_U_22
_atom_site_aniso_U_33
_atom_site_aniso_U_23
_atom_site_aniso_U_13
_atom_site_aniso_U_12
C1 0.0233(8) 0.0162(7) 0.0196(7) -0.0059(6) 0.0003(6) 0.0007(6)
N1 0.0325(8) 0.0165(7) 0.0156(6) -0.0031(5) 0.0031(5) 0.0022(6)
C2 0.0311(9) 0.0142(7) 0.0188(7) -0.0043(6) 0.0013(6) 0.0026(6)
C3 0.0253(8) 0.0168(7) 0.0171(7) -0.0062(6) -0.0009(6) 0.0022(6)
C4 0.0273(8) 0.0187(8) 0.0160(7) -0.0054(6) -0.0012(6) 0.0019(6)
N2 0.0271(7) 0.0148(6) 0.0166(6) -0.0025(5) -0.0001(5) 0.0036(5)
C5 0.0337(9) 0.0223(8) 0.0230(8) -0.0114(7) 0.0014(7) 0.0019(7)
C6 0.0397(11) 0.0209(9) 0.0350(10) -0.0112(8) 0.0026(8) 0.0047(8)
C7 0.0595(16) 0.0303(12) 0.0511(14) -0.0221(11) 0.0046(12) 0.0101(10)
C8 0.0264(8) 0.0235(8) 0.0238(8) -0.0105(7) -0.0041(6) 0.0032(7)
C9 0.0317(10) 0.0396(12) 0.0378(11) -0.0115(9) 0.0003(8) -0.0092(9)
C10 0.0337(12) 0.0415(13) 0.0700(18) -0.0240(12) -0.0067(11) -0.0054(10)
C11 0.0247(8) 0.0161(7) 0.0175(7) -0.0048(6) 0.0005(6) 0.0017(6)
C12 0.0285(9) 0.0162(8) 0.0241(8) -0.0057(6) 0.0046(6) -0.0027(6)
C13 0.0269(8) 0.0194(8) 0.0217(8) -0.0058(6) 0.0057(6) -0.0024(6)
Pd1 0.02723(11) 0.01489(10) 0.01289(9) 0.00052(6) -0.00038(6) 0.00140(6)
C14 0.0400(10) 0.0211(8) 0.0167(7) -0.0013(6) -0.0002(7) 0.0019(7)
N3 0.0618(13) 0.0225(8) 0.0264(9) -0.0013(7) -0.0010(8) 0.0062(8)
C15 0.0300(9) 0.0193(8) 0.0193(8) -0.0012(6) -0.0019(6) 0.0025(6)
N4 0.0405(9) 0.0291(9) 0.0209(7) -0.0028(6) 0.0008(6) 0.0055(7)

loop_
_atom_type_symbol
_atom_type_description
_atom_type_scat_dispersion_real
_atom_type_scat_dispersion_imag
_atom_type_scat_source
C C 0.0033 0.0016 'International Tables Vol C Tables 4.2.6.8 and 6.1.1.4'
N N 0.0061 0.0033 'International Tables Vol C Tables 4.2.6.8 and 6.1.1.4'
H H 0.0000 0.0000 'International Tables Vol C Tables 4.2.6.8 and 6.1.1.4'
Pd Pd -0.9988 1.0072 'International Tables Vol C Tables 4.2.6.8 and 6.1.1.4'

loop_
_geom_angle_atom_site_label_1
_geom_angle_atom_site_label_2
_geom_angle_atom_site_label_3
_geom_angle
_geom_angle_site_symmetry_1
_geom_angle_site_symmetry_3
_geom_angle_publ_flag
N2 C1 N1 121.97(16) . . ?
N2 C1 C11 119.95(15) . . ?
N1 C1 C11 118.08(15) . . ?
C1 N1 C2 122.55(15) . . ?
C1 N1 H1 118.7 . . ?
C2 N1 H1 118.7 . . ?
N1 C2 C3 110.87(14) . . ?
N1 C2 H2A 109.5 . . ?
C3 C2 H2A 109.5 . . ?
N1 C2 H2B 109.5 . . ?
C3 C2 H2B 109.5 . . ?
H2A C2 H2B 108.1 . . ?
C2 C3 C4 105.75(14) . . ?
C2 C3 C5 109.09(14) . . ?
C4 C3 C5 108.88(14) . . ?
C2 C3 C8 109.74(14) . . ?
C4 C3 C8 111.38(14) . . ?
C5 C3 C8 111.81(15) . . ?
N2 C4 C3 110.29(13) . . ?
N2 C4 H4A 109.6 . . ?
C3 C4 H4A 109.6 . . ?
N2 C4 H4B 109.6 . . ?
C3 C4 H4B 109.6 . . ?
H4A C4 H4B 108.1 . . ?
C1 N2 C4 121.18(14) . . ?
C1 N2 H2 119.4 . . ?
C4 N2 H2 119.4 . . ?
C6 C5 C3 115.78(15) . . ?
C6 C5 H5A 108.3 . . ?
C3 C5 H5A 108.3 . . ?
C6 C5 H5B 108.3 . . ?
C3 C5 H5B 108.3 . . ?
H5A C5 H5B 107.4 . . ?
C7 C6 C5 112.00(19) . . ?
C7 C6 H6A 109.2 . . ?
C5 C6 H6A 109.2 . . ?
C7 C6 H6B 109.2 . . ?
C5 C6 H6B 109.2 . . ?
H6A C6 H6B 107.9 . . ?
C6 C7 H7A 109.5 . . ?
C6 C7 H7B 109.5 . . ?
H7A C7 H7B 109.5 . . ?
C6 C7 H7C 109.5 . . ?
H7A C7 H7C 109.5 . . ?
H7B C7 H7C 109.5 . . ?
C9 C8 C3 116.85(16) . . ?
C9 C8 H8A 108.1 . . ?
C3 C8 H8A 108.1 . . ?
C9 C8 H8B 108.1 . . ?
C3 C8 H8B 108.1 . . ?
H8A C8 H8B 107.3 . . ?
C10 C9 C8 111.6(2) . . ?
C10 C9 H9A 109.3 . . ?
C8 C9 H9A 109.3 . . ?
C10 C9 H9B 109.3 . . ?
C8 C9 H9B 109.3 . . ?
H9A C9 H9B 108.0 . . ?
C9 C10 H10A 109.5 . . ?
C9 C10 H10B 109.5 . . ?
H10A C10 H10B 109.5 . . ?
C9 C10 H10C 109.5 . . ?
H10A C10 H10C 109.5 . . ?
H10B C10 H10C 109.5 . . ?
C13 C11 C12 120.18(16) . . ?
C13 C11 C1 120.11(15) . . ?
C12 C11 C1 119.71(15) . . ?
C13 C12 C11 120.33(16) 2_667 . ?
C13 C12 H12 119.8 2_667 . ?
C11 C12 H12 119.8 . . ?
C12 C13 C11 119.49(15) 2_667 . ?
C12 C13 H13 120.3 2_667 . ?
C11 C13 H13 120.3 . . ?
C15 Pd1 C15 180.0 2_656 . ?
C15 Pd1 C14 89.41(8) 2_656 2_656 ?
C15 Pd1 C14 90.59(8) . 2_656 ?
C15 Pd1 C14 90.59(8) 2_656 . ?
C15 Pd1 C14 89.41(8) . . ?
C14 Pd1 C14 180.0 2_656 . ?
N3 C14 Pd1 179.6(2) . . ?
N4 C15 Pd1 178.26(18) . . ?

loop_
_geom_bond_atom_site_label_1
_geom_bond_atom_site_label_2
_geom_bond_distance
_geom_bond_site_symmetry_2
_geom_bond_publ_flag
C1 N2 1.314(2) . ?
C1 N1 1.317(2) . ?
C1 C11 1.489(2) . ?
N1 C2 1.470(2) . ?
N1 H1 0.8800 . ?
C2 C3 1.533(2) . ?
C2 H2A 0.9900 . ?
C2 H2B 0.9900 . ?
C3 C4 1.538(2) . ?
C3 C5 1.547(2) . ?
C3 C8 1.547(2) . ?
C4 N2 1.467(2) . ?
C4 H4A 0.9900 . ?
C4 H4B 0.9900 . ?
N2 H2 0.8800 . ?
C5 C6 1.531(3) . ?
C5 H5A 0.9900 . ?
C5 H5B 0.9900 . ?
C6 C7 1.531(3) . ?
C6 H6A 0.9900 . ?
C6 H6B 0.9900 . ?
C7 H7A 0.9800 . ?
C7 H7B 0.9800 . ?
C7 H7C 0.9800 . ?
C8 C9 1.526(3) . ?
C8 H8A 0.9900 . ?
C8 H8B 0.9900 . ?
C9 C10 1.526(3) . ?
C9 H9A 0.9900 . ?
C9 H9B 0.9900 . ?
C10 H10A 0.9800 . ?
C10 H10B 0.9800 . ?
C10 H10C 0.9800 . ?
C11 C13 1.392(2) . ?
C11 C12 1.393(2) . ?
C12 C13 1.389(2) 2_667 ?
C12 H12 0.9500 . ?
C13 C12 1.389(2) 2_667 ?
C13 H13 0.9500 . ?
Pd1 C15 1.9929(19) 2_656 ?
Pd1 C15 1.9929(19) . ?
Pd1 C14 1.998(2) 2_656 ?
Pd1 C14 1.998(2) . ?
C14 N3 1.148(3) . ?
C15 N4 1.147(3) . ?
